data_7122044
loop_
_publ_author_name
'Kersten, Kortney M.'
'Breen, Meghan E.'
'Mapp, Anna K.'
'Matzger, Adam J.'

_publ_section_title
;
 Pharmaceutical solvate formation for the incorporation of the
 antimicrobial agent hydrogen peroxide.
;
_journal_issue 67
_journal_name_full 'Chemical communications (Cambridge, England)'
_journal_page_first 9286
_journal_page_last 9289
_journal_paper_doi 10.1039/c8cc04530e
_journal_volume 54
_journal_year 2018
_chemical_formula_moiety '2(C18 H14 Cl4 N2 O), H2 O2'
_chemical_formula_sum 'C36 H30 Cl8 N4 O4'
_chemical_formula_weight 866.24
_chemical_name_common 'Miconazole hemi-(hydrogen peroxide) solvate'
_chemical_name_systematic
'1-?[2-?(2,?4-?dichlorophenyl)?-?2-?[(2,?4-?dichlorophenyl)?methoxy]?ethyl]?-1H-?Imidazole hemi-(hydrogen peroxide) solvate'
_space_group_crystal_system triclinic
_space_group_IT_number 2
_space_group_name_Hall '-P 1'
_space_group_name_H-M_alt 'P -1'
_symmetry_space_group_name_Hall '-P 1'
_symmetry_space_group_name_H-M 'P -1'
_atom_sites_solution_hydrogens mixed
_atom_sites_solution_primary dual
_audit_creation_date 2018-06-05
_audit_creation_method
;
Olex2 1.2-ac3
(compiled 2017.01.05 svn.r3372 for Rigaku Oxford Diffraction, GUI svn.r5289)
;
_audit_update_record
;
2018-06-05 deposited with the CCDC.
2018-07-23 downloaded from the CCDC.
;
_cell_angle_alpha 75.9580(18)
_cell_angle_beta 85.8331(17)
_cell_angle_gamma 87.3903(16)
_cell_formula_units_Z 2
_cell_length_a 7.94286(15)
_cell_length_b 14.5267(3)
_cell_length_c 16.8597(4)
_cell_measurement_reflns_used 13233
_cell_measurement_temperature 100.00(10)
_cell_measurement_theta_max 76.8920
_cell_measurement_theta_min 3.1400
_cell_volume 1881.43(7)
_computing_cell_refinement 'CrysAlisPro 1.171.40.5a (Rigaku OD, 2018)'
_computing_data_collection 'CrysAlisPro 1.171.40.5a (Rigaku OD, 2018)'
_computing_data_reduction 'CrysAlisPro 1.171.40.5a (Rigaku OD, 2018)'
_computing_molecular_graphics 'Olex2 (Dolomanov et al., 2009)'
_computing_publication_material 'Olex2 (Dolomanov et al., 2009)'
_computing_structure_refinement 'ShelXL (Sheldrick, 2015)'
_computing_structure_solution 'ShelXT (Sheldrick, 2015)'
_diffrn_ambient_environment N~2~
_diffrn_ambient_temperature 100.00(10)
_diffrn_detector 'CCD plate'
_diffrn_detector_type HyPix
_diffrn_measured_fraction_theta_full 0.999
_diffrn_measured_fraction_theta_max 0.999
_diffrn_measurement_details
;
List of Runs (angles in degrees, time in seconds):

  # Type    Start    End  Width  t~exp~   \w     \q     \k     \f   Frames
#--------------------------------------------------------------------------
  1  \w   -109.00 -84.00   0.50    0.23    --  -47.82-134.00  99.00   50
  2  \w   -116.00 -26.00   0.50    0.23    --  -47.82 -77.00 120.00  180
  3  \w     31.00  93.00   0.50    0.23    --   47.82-134.00  99.00  124
  4  \w     73.00 120.00   0.50    0.92    --  107.75-134.00  99.00   94
  5  \w     82.00 108.00   0.50    0.92    --  107.75 -57.00  60.00   52
  6  \w    100.00 125.00   0.50    0.92    --  107.75 -77.00   0.00   50
  7  \w     76.00 120.00   0.50    0.92    --  107.75-135.00 -79.00   88
  8  \w     93.00 131.00   0.50    0.92    --  107.75 -77.00-120.00   76
  9  \w     66.00 118.00   0.50    0.92    --  107.75-125.00-150.00  104
 10  \w     64.00 108.00   0.50    0.92    --  107.75 -99.00-120.00   88
 11  \w     50.00 102.00   0.50    0.92    --  107.75 -57.00-120.00  104
 12  \w     34.00  59.00   0.50    0.23    --   47.82-135.00 -79.00   50
 13  \w     35.00  77.00   0.50    0.92    --  107.75 -77.00-120.00   84
 14  \w     36.00  68.00   0.50    0.92    --  107.75 -37.00 -30.00   64
 15  \w     37.00  68.00   0.50    0.92    --  107.75 -37.00  30.00   62
 16  \w     39.00  69.00   0.50    0.92    --  107.75 -37.00  90.00   60
 17  \w     44.00  69.00   0.50    0.92    --  107.75 -57.00  60.00   50
 18  \w     38.00  63.00   0.50    0.92    --  107.75 -19.00  30.00   50
 19  \w     41.00  67.00   0.50    0.92    --  107.75 -37.00  60.00   52
 20  \w     36.00  68.00   0.50    0.92    --  107.75 -37.00 120.00   64
 21  \w     57.00 103.00   0.50    0.92    --  107.75 -77.00 150.00   92
 22  \w     60.00 105.00   0.50    0.92    --  107.75 -99.00 120.00   90
 23  \w     42.00  67.00   0.50    0.92    --  107.75 -77.00   0.00   50
 24  \w     82.00 108.00   0.50    0.92    --  107.75 -99.00   0.00   52
 25  \w     37.00  69.00   0.50    0.92    --  107.75 -37.00 -60.00   64
 26  \w     37.00  76.00   0.50    0.92    --  107.75 -19.00 -90.00   78
 27  \w     35.00  69.00   0.50    0.92    --  107.75 -37.00-120.00   68
 28  \w     36.00  67.00   0.50    0.92    --  107.75 -37.00-150.00   62
 29  \w     35.00  68.00   0.50    0.92    --  107.75 -37.00 -90.00   66
 30  \w     36.00  68.00   0.50    0.92    --  107.75 -37.00   0.00   64
 31  \w     33.00  65.00   0.50    0.92    --  107.75 -19.00  60.00   64
 32  \w     37.00  75.00   0.50    0.92    --  107.75 -19.00 120.00   76
 33  \w     40.00  68.00   0.50    0.92    --  107.75 -37.00 150.00   56
 34  \w     32.00  69.00   0.50    0.92    --  107.75 -19.00   0.00   74
 35  \w     38.00 118.00   0.50    0.23    --   47.82  37.00 -90.00  160
 36  \w     74.00 110.00   0.50    0.23    --   47.82 125.00 -30.00   72
 37  \w     68.00  93.00   0.50    0.23    --   47.82 135.00 -13.00   50
 38  \w    113.00 138.00   0.50    0.92    --  107.75 135.00 -13.00   50
 39  \w     68.00  93.00   0.50    0.23    --   47.82 134.00 167.00   50
 40  \w     67.00 109.00   0.50    0.92    --  107.75 134.00 167.00   84
 41  \w    -25.00  59.00   0.50    0.23    --   47.82 -37.00 120.00  168
 42  \w    -58.00 -33.00   0.50    0.23    --  -47.82 135.00 -13.00   50
 43  \w   -107.00 -21.00   0.50    0.92    --  -84.50 135.00 -13.00  172
 44  \w    -82.00 -57.00   0.50    0.23    --  -47.82 134.00 167.00   50
 45  \w    -63.00 -20.00   0.50    0.92    --  -84.50 134.00 167.00   86
 46  \w   -139.00 -97.00   0.50    0.92    --  -84.50 -57.00 150.00   84
 47  \w   -135.00-110.00   0.50    0.92    --  -84.50-134.00  99.00   50
 48  \w   -116.00 -91.00   0.50    0.23    --  -47.82-135.00 -79.00   50
;
_diffrn_measurement_device 'four-circle diffractometer'
_diffrn_measurement_device_type 'XtaLAB Synergy, Single source at home/near, HyPix'
_diffrn_measurement_method '\w scans'
_diffrn_orient_matrix_type 'CrysAlisPro convention (1999,Acta A55,543-557)'
_diffrn_orient_matrix_UB_11 0.1459393000
_diffrn_orient_matrix_UB_12 -0.0035885000
_diffrn_orient_matrix_UB_13 -0.0646622000
_diffrn_orient_matrix_UB_21 0.1198246000
_diffrn_orient_matrix_UB_22 -0.0404428000
_diffrn_orient_matrix_UB_23 0.0687467000
_diffrn_orient_matrix_UB_31 -0.0468375000
_diffrn_orient_matrix_UB_32 -0.1015467000
_diffrn_orient_matrix_UB_33 -0.0006784000
_diffrn_radiation_monochromator mirror
_diffrn_radiation_probe x-ray
_diffrn_radiation_type CuK\a
_diffrn_radiation_wavelength 1.54184
_diffrn_reflns_av_R_equivalents 0.0433
_diffrn_reflns_av_unetI/netI 0.0374
_diffrn_reflns_Laue_measured_fraction_full 0.999
_diffrn_reflns_Laue_measured_fraction_max 0.999
_diffrn_reflns_limit_h_max 9
_diffrn_reflns_limit_h_min -9
_diffrn_reflns_limit_k_max 13
_diffrn_reflns_limit_k_min -17
_diffrn_reflns_limit_l_max 19
_diffrn_reflns_limit_l_min -20
_diffrn_reflns_number 22282
_diffrn_reflns_point_group_measured_fraction_full 0.999
_diffrn_reflns_point_group_measured_fraction_max 0.999
_diffrn_reflns_theta_full 66.587
_diffrn_reflns_theta_max 66.587
_diffrn_reflns_theta_min 2.707
_diffrn_source 'micro-focus sealed X-ray tube'
_diffrn_source_type 'PhotonJet (Cu) X-ray Source'
_exptl_absorpt_coefficient_mu 5.856
_exptl_absorpt_correction_T_max 1.00000
_exptl_absorpt_correction_T_min 0.60184
_exptl_absorpt_correction_type multi-scan
_exptl_absorpt_process_details
;
CrysAlisPro 1.171.40.5a (Rigaku Oxford Diffraction, 2018)
Empirical absorption correction using spherical harmonics,
 implemented in SCALE3 ABSPACK scaling algorithm.
;
_exptl_crystal_colour colourless
_exptl_crystal_colour_primary colourless
_exptl_crystal_density_diffrn 1.529
_exptl_crystal_description block
_exptl_crystal_F_000 884
_exptl_crystal_recrystallization_method 'crystallized from EtOH/H2O2'
_exptl_crystal_size_max 0.197
_exptl_crystal_size_mid 0.083
_exptl_crystal_size_min 0.062
_refine_diff_density_max 0.736
_refine_diff_density_min -0.489
_refine_diff_density_rms 0.122
_refine_ls_extinction_coef 0.00035(9)
_refine_ls_extinction_expression Fc^*^=kFc[1+0.001xFc^2^\l^3^/sin(2\q)]^-1/4^
_refine_ls_extinction_method 'SHELXL-2017/1 (Sheldrick 2017)'
_refine_ls_goodness_of_fit_ref 1.122
_refine_ls_hydrogen_treatment mixed
_refine_ls_matrix_type full
_refine_ls_number_parameters 478
_refine_ls_number_reflns 6643
_refine_ls_number_restraints 0
_refine_ls_restrained_S_all 1.122
_refine_ls_R_factor_all 0.0581
_refine_ls_R_factor_gt 0.0552
_refine_ls_shift/su_max 0.000
_refine_ls_shift/su_mean 0.000
_refine_ls_structure_factor_coef Fsqd
_refine_ls_weighting_details 'w=1/[\s^2^(Fo^2^)+21.5793P] where P=(Fo^2^+2Fc^2^)/3'
_refine_ls_weighting_scheme calc
_refine_ls_wR_factor_gt 0.1805
_refine_ls_wR_factor_ref 0.1814
_reflns_Friedel_coverage 0.000
_reflns_number_gt 6068
_reflns_number_total 6643
_reflns_threshold_expression 'I > 2\s(I)'
_cod_data_source_file c8cc04530e2.cif
_cod_data_source_block kmkh2o2
_cod_depositor_comments 'Adding full bibliography for 7122044.cif.'
_cod_original_cell_volume 1881.42(7)
_cod_database_code 7122044
_shelx_shelxl_version_number 2017/1
_chemical_oxdiff_formula 'C11 H10 N O'
_shelx_space_group_comment
;
The symmetry employed for this shelxl refinement is uniquely defined
by the following loop, which should always be used as a source of
symmetry information in preference to the above space-group names.
They are only intended as comments.
;
_diffrn_oxdiff_ac3_digest_frames
;
01706b4a34e561650c25c1bd9c79b099320367880c9
;
_reflns_odcompleteness_completeness 99.84
_reflns_odcompleteness_iscentric 1
_reflns_odcompleteness_theta 66.97
_olex2_refinement_description
;
1. Fixed Uiso
 At 1.2 times of:
  All C(H) groups, All C(H,H) groups
2.a Ternary CH refined with riding coordinates:
 C32(H32), C7(H7)
2.b Secondary CH2 refined with riding coordinates:
 C34(H34A,H34B), C10(H10A,H10B), C35(H35A,H35B), C9(H9A,H9B)
2.c Aromatic/amide H refined with riding coordinates:
 C18(H18), C21(H21), C31(H31), C30(H30), C5(H5), C37(H37), C3(H3), C15(H15),
 C28(H28), C45(H45), C19(H19), C2(H2), C16(H16), C43(H43), C46(H46), C38(H38),
 C40(H40), C13(H13)
;
_olex2_exptl_crystal_mounting_method MiTeGen
_olex2_submission_special_instructions 'No special instructions were received'
_oxdiff_exptl_absorpt_empirical_details
;
Empirical correction (ABSPACK) includes:
- Absorption correction using spherical harmonics
- Frame scaling
;
_oxdiff_exptl_absorpt_empirical_full_max 1.605
_oxdiff_exptl_absorpt_empirical_full_min 0.636

loop_
_space_group_symop_operation_xyz
'x, y, z'
'-x, -y, -z'

loop_
_atom_site_label
_atom_site_type_symbol
_atom_site_fract_x
_atom_site_fract_y
_atom_site_fract_z
_atom_site_U_iso_or_equiv
_atom_site_adp_type
_atom_site_occupancy
_atom_site_site_symmetry_order
_atom_site_calc_flag
_atom_site_refinement_flags_posn
Cl24 Cl 0.03295(16) 1.03883(9) 0.89616(8) 0.0178(3) Uani 1 1 d .
Cl49 Cl 0.93583(16) 0.15161(9) 0.68964(8) 0.0188(3) Uani 1 1 d .
Cl50 Cl 1.58836(17) 0.07676(9) 0.62434(9) 0.0227(3) Uani 1 1 d .
Cl25 Cl -0.61564(17) 1.15339(10) 0.91176(9) 0.0233(3) Uani 1 1 d .
Cl48 Cl 1.1176(2) 0.64439(10) 0.48138(9) 0.0285(4) Uani 1 1 d .
Cl22 Cl -0.1535(2) 0.90641(11) 0.53648(9) 0.0315(4) Uani 1 1 d .
Cl23 Cl -0.3956(2) 0.56310(12) 0.54730(10) 0.0313(4) Uani 1 1 d .
Cl47 Cl 1.3612(2) 0.87471(10) 0.64943(11) 0.0345(4) Uani 1 1 d .
O8 O -0.1435(5) 0.7998(3) 0.8057(2) 0.0180(8) Uani 1 1 d .
O33 O 1.1041(5) 0.4321(3) 0.7185(2) 0.0178(8) Uani 1 1 d .
O52 O 0.2799(5) 0.4162(3) 0.9902(3) 0.0238(9) Uani 1 1 d .
O51 O 0.2427(6) 0.3817(3) 0.9188(3) 0.0289(10) Uani 1 1 d .
N17 N 0.0944(6) 0.7360(3) 0.9345(3) 0.0173(10) Uani 1 1 d .
N20 N 0.2504(7) 0.6080(3) 0.9290(3) 0.0245(11) Uani 1 1 d .
N42 N 0.8343(6) 0.3554(3) 0.8340(3) 0.0178(10) Uani 1 1 d .
N44 N 0.5657(6) 0.4008(3) 0.8473(3) 0.0220(10) Uani 1 1 d .
C34 C 1.1030(7) 0.4939(4) 0.6390(3) 0.0174(11) Uani 1 1 d .
H34A H 0.989329 0.501177 0.620390 0.021 Uiso 1 1 calc R
H34B H 1.175496 0.467714 0.600620 0.021 Uiso 1 1 calc R
C1 C -0.2192(7) 0.9367(4) 0.8613(3) 0.0161(11) Uani 1 1 d .
C18 C 0.2590(7) 0.7586(4) 0.9380(3) 0.0205(12) Uani 1 1 d .
H18 H 0.298284 0.816645 0.941643 0.025 Uiso 1 1 calc R
C10 C -0.0539(7) 0.7983(4) 0.9362(3) 0.0175(11) Uani 1 1 d .
H10A H -0.038045 0.838759 0.972982 0.021 Uiso 1 1 calc R
H10B H -0.151541 0.760090 0.957552 0.021 Uiso 1 1 calc R
C36 C 1.1658(7) 0.5889(4) 0.6434(3) 0.0181(12) Uani 1 1 d .
C6 C -0.1778(7) 1.0173(4) 0.8864(3) 0.0156(11) Uani 1 1 d .
C26 C 1.1810(7) 0.2746(4) 0.6975(3) 0.0165(11) Uani 1 1 d .
C21 C 0.0960(8) 0.6450(4) 0.9295(3) 0.0196(12) Uani 1 1 d .
H21 H -0.000271 0.612092 0.926722 0.024 Uiso 1 1 calc R
C27 C 1.1451(7) 0.1868(4) 0.6837(3) 0.0153(11) Uani 1 1 d .
C31 C 1.3511(7) 0.2997(4) 0.6881(3) 0.0188(12) Uani 1 1 d .
H31 H 1.380023 0.357467 0.697002 0.023 Uiso 1 1 calc R
C32 C 1.0442(7) 0.3407(4) 0.7228(3) 0.0171(11) Uani 1 1 d .
H32 H 0.948829 0.346002 0.688086 0.020 Uiso 1 1 calc R
C7 C -0.0881(7) 0.8604(4) 0.8514(3) 0.0167(11) Uani 1 1 d .
H7 H 0.016576 0.890111 0.825063 0.020 Uiso 1 1 calc R
C30 C 1.4769(7) 0.2396(4) 0.6657(4) 0.0196(12) Uani 1 1 d .
H30 H 1.588968 0.257469 0.658677 0.024 Uiso 1 1 calc R
C5 C -0.2977(7) 1.0835(4) 0.9025(3) 0.0162(11) Uani 1 1 d .
H5 H -0.266754 1.135790 0.920289 0.019 Uiso 1 1 calc R
C4 C -0.4651(7) 1.0699(4) 0.8914(3) 0.0182(11) Uani 1 1 d .
C12 C -0.2126(7) 0.7944(4) 0.5932(4) 0.0206(12) Uani 1 1 d .
C37 C 1.2142(7) 0.6057(4) 0.7162(4) 0.0198(12) Uani 1 1 d .
H37 H 1.207172 0.557523 0.763926 0.024 Uiso 1 1 calc R
C3 C -0.5119(7) 0.9934(4) 0.8642(4) 0.0193(12) Uani 1 1 d .
H3 H -0.624248 0.986599 0.855059 0.023 Uiso 1 1 calc R
C35 C 0.9843(7) 0.3018(4) 0.8123(3) 0.0173(11) Uani 1 1 d .
H35A H 0.957651 0.235417 0.821139 0.021 Uiso 1 1 calc R
H35B H 1.073850 0.306122 0.847292 0.021 Uiso 1 1 calc R
C9 C -0.1362(8) 0.8412(4) 0.7199(3) 0.0201(12) Uani 1 1 d .
H9A H -0.020880 0.856939 0.700067 0.024 Uiso 1 1 calc R
H9B H -0.205482 0.899110 0.708497 0.024 Uiso 1 1 calc R
C29 C 1.4341(7) 0.1529(4) 0.6538(3) 0.0180(11) Uani 1 1 d .
C15 C -0.3087(8) 0.6163(4) 0.6805(4) 0.0237(13) Uani 1 1 d .
H15 H -0.341560 0.556408 0.710032 0.028 Uiso 1 1 calc R
C28 C 1.2675(7) 0.1250(4) 0.6631(3) 0.0183(12) Uani 1 1 d .
H28 H 1.239483 0.066304 0.655593 0.022 Uiso 1 1 calc R
C45 C 0.6663(8) 0.4610(4) 0.8729(4) 0.0231(13) Uani 1 1 d .
H45 H 0.626377 0.512816 0.892811 0.028 Uiso 1 1 calc R
C41 C 1.1781(7) 0.6627(4) 0.5740(4) 0.0217(12) Uani 1 1 d .
C11 C -0.2004(7) 0.7705(4) 0.6776(3) 0.0180(11) Uani 1 1 d .
C39 C 1.2838(7) 0.7647(4) 0.6472(4) 0.0243(13) Uani 1 1 d .
C19 C 0.3532(8) 0.6789(4) 0.9349(4) 0.0233(13) Uani 1 1 d .
H19 H 0.470015 0.673294 0.936656 0.028 Uiso 1 1 calc R
C2 C -0.3902(7) 0.9263(4) 0.8505(3) 0.0185(12) Uani 1 1 d .
H2 H -0.422611 0.873616 0.833792 0.022 Uiso 1 1 calc R
C16 C -0.2464(8) 0.6804(4) 0.7206(4) 0.0226(12) Uani 1 1 d .
H16 H -0.235657 0.662050 0.776850 0.027 Uiso 1 1 calc R
C43 C 0.6723(7) 0.3386(4) 0.8242(3) 0.0203(12) Uani 1 1 d .
H43 H 0.639552 0.288772 0.803530 0.024 Uiso 1 1 calc R
C46 C 0.8318(8) 0.4347(4) 0.8654(4) 0.0221(12) Uani 1 1 d .
H46 H 0.923996 0.463943 0.878715 0.027 Uiso 1 1 calc R
C14 C -0.3206(7) 0.6429(4) 0.5979(4) 0.0229(13) Uani 1 1 d .
C38 C 1.2733(8) 0.6942(4) 0.7185(4) 0.0242(13) Uani 1 1 d .
H38 H 1.305014 0.705210 0.767316 0.029 Uiso 1 1 calc R
C40 C 1.2358(8) 0.7513(4) 0.5741(4) 0.0250(13) Uani 1 1 d .
H40 H 1.241829 0.799855 0.526541 0.030 Uiso 1 1 calc R
C13 C -0.2738(8) 0.7316(4) 0.5519(4) 0.0250(13) Uani 1 1 d .
H13 H -0.282738 0.748819 0.495521 0.030 Uiso 1 1 calc R
H52 H 0.261(12) 0.481(7) 0.968(6) 0.07(3) Uiso 1 1 d .
H51 H 0.347(14) 0.387(7) 0.881(7) 0.08(3) Uiso 1 1 d .

loop_
_atom_site_aniso_label
_atom_site_aniso_U_11
_atom_site_aniso_U_22
_atom_site_aniso_U_33
_atom_site_aniso_U_23
_atom_site_aniso_U_13
_atom_site_aniso_U_12
Cl24 0.0136(6) 0.0181(6) 0.0234(7) -0.0075(5) -0.0030(5) -0.0009(5)
Cl49 0.0159(6) 0.0172(6) 0.0244(7) -0.0057(5) -0.0031(5) -0.0041(5)
Cl50 0.0182(7) 0.0177(6) 0.0334(8) -0.0090(6) -0.0006(6) 0.0001(5)
Cl25 0.0172(7) 0.0190(7) 0.0346(8) -0.0097(6) 0.0025(6) 0.0019(5)
Cl48 0.0421(9) 0.0239(7) 0.0179(7) -0.0024(6) -0.0021(6) 0.0009(6)
Cl22 0.0501(10) 0.0240(7) 0.0195(7) -0.0028(6) -0.0026(6) -0.0033(7)
Cl23 0.0311(8) 0.0380(9) 0.0335(8) -0.0242(7) -0.0039(6) -0.0046(7)
Cl47 0.0304(8) 0.0146(7) 0.0600(11) -0.0124(7) 0.0025(7) -0.0058(6)
O8 0.022(2) 0.0169(19) 0.0166(19) -0.0064(15) -0.0027(16) -0.0005(16)
O33 0.023(2) 0.0149(19) 0.0157(19) -0.0033(15) -0.0024(16) -0.0028(16)
O52 0.027(2) 0.021(2) 0.024(2) -0.0069(18) -0.0017(17) 0.0017(17)
O51 0.025(2) 0.032(2) 0.036(3) -0.018(2) -0.003(2) -0.0073(19)
N17 0.019(2) 0.016(2) 0.017(2) -0.0069(19) -0.0027(19) 0.0034(19)
N20 0.030(3) 0.018(2) 0.025(3) -0.006(2) -0.003(2) 0.008(2)
N42 0.021(2) 0.016(2) 0.018(2) -0.0064(19) -0.0019(19) -0.0009(19)
N44 0.023(3) 0.022(3) 0.022(3) -0.008(2) 0.000(2) -0.001(2)
C34 0.021(3) 0.015(3) 0.016(3) -0.005(2) 0.001(2) 0.001(2)
C1 0.017(3) 0.019(3) 0.011(3) -0.002(2) 0.001(2) 0.000(2)
C18 0.022(3) 0.020(3) 0.021(3) -0.006(2) -0.005(2) -0.001(2)
C10 0.021(3) 0.014(3) 0.019(3) -0.008(2) -0.001(2) 0.001(2)
C36 0.017(3) 0.016(3) 0.022(3) -0.005(2) 0.001(2) -0.003(2)
C6 0.016(3) 0.017(3) 0.013(3) 0.000(2) -0.004(2) -0.001(2)
C26 0.020(3) 0.015(3) 0.014(3) -0.003(2) -0.005(2) -0.001(2)
C21 0.025(3) 0.015(3) 0.020(3) -0.006(2) -0.004(2) -0.001(2)
C27 0.015(3) 0.016(3) 0.016(3) -0.003(2) -0.005(2) -0.004(2)
C31 0.022(3) 0.015(3) 0.020(3) -0.005(2) -0.004(2) -0.005(2)
C32 0.019(3) 0.014(3) 0.019(3) -0.004(2) -0.003(2) -0.001(2)
C7 0.021(3) 0.014(3) 0.017(3) -0.007(2) 0.000(2) 0.000(2)
C30 0.016(3) 0.019(3) 0.025(3) -0.006(2) -0.005(2) -0.004(2)
C5 0.020(3) 0.014(3) 0.015(3) -0.003(2) -0.002(2) -0.003(2)
C4 0.017(3) 0.019(3) 0.017(3) -0.002(2) 0.001(2) 0.001(2)
C12 0.024(3) 0.017(3) 0.022(3) -0.006(2) -0.001(2) 0.003(2)
C37 0.021(3) 0.016(3) 0.021(3) -0.002(2) 0.000(2) 0.000(2)
C3 0.014(3) 0.021(3) 0.024(3) -0.005(2) -0.005(2) -0.001(2)
C35 0.019(3) 0.017(3) 0.017(3) -0.004(2) -0.001(2) -0.003(2)
C9 0.025(3) 0.022(3) 0.015(3) -0.007(2) 0.001(2) -0.001(2)
C29 0.018(3) 0.017(3) 0.020(3) -0.005(2) -0.005(2) 0.002(2)
C15 0.026(3) 0.019(3) 0.029(3) -0.011(2) -0.001(3) -0.003(2)
C28 0.025(3) 0.014(3) 0.018(3) -0.005(2) -0.004(2) -0.005(2)
C45 0.031(3) 0.022(3) 0.018(3) -0.010(2) 0.002(2) -0.004(2)
C41 0.021(3) 0.020(3) 0.024(3) -0.005(2) 0.002(2) 0.000(2)
C11 0.018(3) 0.017(3) 0.020(3) -0.007(2) -0.004(2) 0.006(2)
C39 0.019(3) 0.015(3) 0.040(4) -0.010(3) 0.001(3) 0.000(2)
C19 0.021(3) 0.024(3) 0.024(3) -0.005(2) -0.002(2) 0.003(2)
C2 0.019(3) 0.018(3) 0.021(3) -0.007(2) -0.003(2) -0.003(2)
C16 0.027(3) 0.021(3) 0.019(3) -0.006(2) 0.000(2) 0.003(2)
C43 0.022(3) 0.020(3) 0.021(3) -0.007(2) -0.001(2) -0.007(2)
C46 0.029(3) 0.019(3) 0.021(3) -0.008(2) -0.001(2) -0.007(2)
C14 0.021(3) 0.025(3) 0.028(3) -0.016(3) -0.001(2) 0.002(2)
C38 0.022(3) 0.025(3) 0.030(3) -0.015(3) -0.001(3) -0.004(2)
C40 0.025(3) 0.017(3) 0.029(3) 0.000(2) 0.006(3) 0.002(2)
C13 0.029(3) 0.030(3) 0.018(3) -0.011(3) -0.002(2) 0.006(3)

loop_
_atom_type_symbol
_atom_type_description
_atom_type_scat_dispersion_real
_atom_type_scat_dispersion_imag
_atom_type_scat_source
C C 0.0181 0.0091 'International Tables Vol C Tables 4.2.6.8 and 6.1.1.4'
H H 0.0000 0.0000 'International Tables Vol C Tables 4.2.6.8 and 6.1.1.4'
Cl Cl 0.3639 0.7018 'International Tables Vol C Tables 4.2.6.8 and 6.1.1.4'
N N 0.0311 0.0180 'International Tables Vol C Tables 4.2.6.8 and 6.1.1.4'
O O 0.0492 0.0322 'International Tables Vol C Tables 4.2.6.8 and 6.1.1.4'

loop_
_exptl_crystal_face_index_h
_exptl_crystal_face_index_k
_exptl_crystal_face_index_l
_exptl_crystal_face_perp_dist
-5 -2 -6 0.0738
0 -9 -1 0.0410
5 2 6 0.0723
0 9 1 0.0194
-1 -8 -8 0.0525
-2 -9 -1 0.0549
0 1 11 0.0223
1 8 -3 0.0398
1 3 -9 0.0575
0 -3 -11 0.0581
1 -8 -7 0.0478

loop_
_geom_angle_atom_site_label_1
_geom_angle_atom_site_label_2
_geom_angle_atom_site_label_3
_geom_angle
C7 O8 C9 113.1(4)
C32 O33 C34 113.8(4)
O51 O52 H52 98(6)
O52 O51 H51 108(6)
C18 N17 C10 126.7(5)
C21 N17 C18 106.8(5)
C21 N17 C10 126.5(5)
C21 N20 C19 105.4(5)
C43 N42 C35 126.5(5)
C43 N42 C46 106.8(5)
C46 N42 C35 126.7(5)
C43 N44 C45 104.5(5)
O33 C34 H34A 110.0
O33 C34 H34B 110.0
O33 C34 C36 108.3(4)
H34A C34 H34B 108.4
C36 C34 H34A 110.0
C36 C34 H34B 110.0
C6 C1 C7 121.9(5)
C6 C1 C2 116.9(5)
C2 C1 C7 121.0(5)
N17 C18 H18 127.0
C19 C18 N17 106.1(5)
C19 C18 H18 127.0
N17 C10 H10A 109.1
N17 C10 H10B 109.1
N17 C10 C7 112.5(4)
H10A C10 H10B 107.8
C7 C10 H10A 109.1
C7 C10 H10B 109.1
C37 C36 C34 122.0(5)
C41 C36 C34 120.5(5)
C41 C36 C37 117.6(5)
C1 C6 Cl24 119.9(4)
C5 C6 Cl24 117.4(4)
C5 C6 C1 122.8(5)
C27 C26 C31 117.0(5)
C27 C26 C32 122.4(5)
C31 C26 C32 120.6(5)
N17 C21 H21 124.1
N20 C21 N17 111.8(5)
N20 C21 H21 124.1
C26 C27 Cl49 120.2(4)
C28 C27 Cl49 116.6(4)
C28 C27 C26 123.2(5)
C26 C31 H31 119.5
C30 C31 C26 121.1(5)
C30 C31 H31 119.5
O33 C32 C26 112.5(4)
O33 C32 H32 109.7
O33 C32 C35 105.6(4)
C26 C32 H32 109.7
C26 C32 C35 109.7(4)
C35 C32 H32 109.7
O8 C7 C1 112.5(5)
O8 C7 C10 106.7(4)
O8 C7 H7 109.6
C1 C7 C10 108.8(4)
C1 C7 H7 109.6
C10 C7 H7 109.6
C31 C30 H30 120.3
C29 C30 C31 119.4(5)
C29 C30 H30 120.3
C6 C5 H5 120.9
C6 C5 C4 118.2(5)
C4 C5 H5 120.9
C5 C4 Cl25 118.1(4)
C3 C4 Cl25 120.6(4)
C3 C4 C5 121.3(5)
C11 C12 Cl22 119.6(4)
C11 C12 C13 122.0(5)
C13 C12 Cl22 118.4(5)
C36 C37 H37 119.6
C36 C37 C38 120.9(5)
C38 C37 H37 119.6
C4 C3 H3 120.2
C4 C3 C2 119.5(5)
C2 C3 H3 120.2
N42 C35 C32 110.5(4)
N42 C35 H35A 109.6
N42 C35 H35B 109.6
C32 C35 H35A 109.6
C32 C35 H35B 109.6
H35A C35 H35B 108.1
O8 C9 H9A 110.0
O8 C9 H9B 110.0
O8 C9 C11 108.3(5)
H9A C9 H9B 108.4
C11 C9 H9A 110.0
C11 C9 H9B 110.0
C30 C29 Cl50 120.5(4)
C30 C29 C28 121.4(5)
C28 C29 Cl50 118.1(4)
C16 C15 H15 120.4
C14 C15 H15 120.4
C14 C15 C16 119.2(6)
C27 C28 C29 117.9(5)
C27 C28 H28 121.0
C29 C28 H28 121.0
N44 C45 H45 124.5
C46 C45 N44 111.0(5)
C46 C45 H45 124.5
C36 C41 Cl48 118.9(4)
C36 C41 C40 123.1(6)
C40 C41 Cl48 118.0(5)
C12 C11 C9 120.2(5)
C16 C11 C12 118.0(5)
C16 C11 C9 121.8(5)
C38 C39 Cl47 119.0(5)
C40 C39 Cl47 118.8(5)
C40 C39 C38 122.1(5)
N20 C19 H19 125.0
C18 C19 N20 109.9(5)
C18 C19 H19 125.0
C1 C2 H2 119.4
C3 C2 C1 121.2(5)
C3 C2 H2 119.4
C15 C16 H16 119.5
C11 C16 C15 121.0(6)
C11 C16 H16 119.5
N42 C43 H43 123.9
N44 C43 N42 112.3(5)
N44 C43 H43 123.9
N42 C46 H46 127.3
C45 C46 N42 105.4(5)
C45 C46 H46 127.3
C15 C14 Cl23 119.5(5)
C15 C14 C13 122.1(5)
C13 C14 Cl23 118.3(5)
C37 C38 H38 120.6
C39 C38 C37 118.9(6)
C39 C38 H38 120.6
C41 C40 H40 121.3
C39 C40 C41 117.4(6)
C39 C40 H40 121.3
C12 C13 H13 121.2
C14 C13 C12 117.7(5)
C14 C13 H13 121.2

loop_
_geom_bond_atom_site_label_1
_geom_bond_atom_site_label_2
_geom_bond_distance
Cl24 C6 1.744(5)
Cl49 C27 1.750(5)
Cl50 C29 1.740(6)
Cl25 C4 1.740(6)
Cl48 C41 1.750(6)
Cl22 C12 1.741(6)
Cl23 C14 1.745(6)
Cl47 C39 1.748(6)
O8 C7 1.406(6)
O8 C9 1.423(7)
O33 C34 1.420(6)
O33 C32 1.414(6)
O52 O51 1.464(6)
O52 H52 0.94(10)
O51 H51 1.00(11)
N17 C18 1.371(7)
N17 C10 1.455(7)
N17 C21 1.345(7)
N20 C21 1.316(8)
N20 C19 1.369(8)
N42 C35 1.466(7)
N42 C43 1.350(7)
N42 C46 1.378(7)
N44 C45 1.374(8)
N44 C43 1.319(8)
C34 H34A 0.9700
C34 H34B 0.9700
C34 C36 1.509(7)
C1 C6 1.397(8)
C1 C7 1.516(7)
C1 C2 1.404(8)
C18 H18 0.9300
C18 C19 1.359(8)
C10 H10A 0.9700
C10 H10B 0.9700
C10 C7 1.529(8)
C36 C37 1.391(8)
C36 C41 1.383(8)
C6 C5 1.382(8)
C26 C27 1.396(8)
C26 C31 1.403(8)
C26 C32 1.525(8)
C21 H21 0.9300
C27 C28 1.377(8)
C31 H31 0.9300
C31 C30 1.389(8)
C32 H32 0.9800
C32 C35 1.526(8)
C7 H7 0.9800
C30 H30 0.9300
C30 C29 1.382(8)
C5 H5 0.9300
C5 C4 1.386(8)
C4 C3 1.377(8)
C12 C11 1.391(8)
C12 C13 1.396(8)
C37 H37 0.9300
C37 C38 1.398(8)
C3 H3 0.9300
C3 C2 1.388(8)
C35 H35A 0.9700
C35 H35B 0.9700
C9 H9A 0.9700
C9 H9B 0.9700
C9 C11 1.510(8)
C29 C28 1.389(8)
C15 H15 0.9300
C15 C16 1.400(8)
C15 C14 1.361(9)
C28 H28 0.9300
C45 H45 0.9300
C45 C46 1.358(9)
C41 C40 1.386(8)
C11 C16 1.385(8)
C39 C38 1.377(9)
C39 C40 1.377(9)
C19 H19 0.9300
C2 H2 0.9300
C16 H16 0.9300
C43 H43 0.9300
C46 H46 0.9300
C14 C13 1.385(9)
C38 H38 0.9300
C40 H40 0.9300
C13 H13 0.9300

loop_
_exptl_oxdiff_crystal_face_indexfrac_h
_exptl_oxdiff_crystal_face_indexfrac_k
_exptl_oxdiff_crystal_face_indexfrac_l
_exptl_oxdiff_crystal_face_x
_exptl_oxdiff_crystal_face_y
_exptl_oxdiff_crystal_face_z
-4.5907 -2.1304 -5.5985 -0.3003 -0.8488 0.4351
0.0324 -9.3215 -1.0874 0.1085 0.3061 0.9458
4.6128 1.7046 5.5728 0.3067 0.8669 -0.3929
0.1078 9.3484 1.2537 -0.0989 -0.2790 -0.9552
-1.1026 -7.8360 -7.9157 0.3791 -0.3594 0.8527
-1.5003 -8.9296 -0.5201 -0.1533 0.1456 0.9774
-0.1553 0.9058 10.7718 -0.7224 0.6853 -0.0920
1.4346 8.0279 -2.5212 0.3436 -0.3261 -0.8807
0.7835 3.1077 -8.9297 0.6806 -0.6457 -0.3462
-0.1567 -2.7693 -10.9179 0.6930 -0.6573 0.2960
1.0010 -7.9975 -6.9894 0.6267 -0.0371 0.7700
